data_4330988
loop_
_publ_author_name
'Hsiao-Fan Chen'
'Wen-Yi Hung'
'Shou-Wei Chen'
'Ting-Chih Wang'
'Shih-Wei Lin'
'Shu-Hua Chou'
'Chih-Teng Liao'
'Hai-Ching Su'
'Hsiao-An Pan'
'Pi-Tai Chou'
'Yi-Hung Liu'
'Ken-Tsung Wong'

_publ_section_title
;
 Cationic Iridium Complexes with Intramolecular \p-\p Interaction and
 Enhanced Steric Hindrance for Solid-State Light-Emitting Electrochemical
 Cells
;
_journal_name_full 'Inorganic Chemistry'
_journal_page_first 12114
_journal_page_last 12121
_journal_paper_doi 10.1021/ic300673k
_journal_volume 51
_journal_year 2012
_chemical_formula_sum 'C48 H30 Cl2 F10 Ir N6 P'
_chemical_formula_weight 1174.85
_chemical_name_systematic
; 
 ? 
;
_space_group_IT_number 2
_symmetry_cell_setting triclinic
_symmetry_space_group_name_Hall '-P 1'
_symmetry_space_group_name_H-M 'P -1'
_atom_sites_solution_hydrogens geom
_atom_sites_solution_primary direct
_atom_sites_solution_secondary difmap
_audit_creation_method SHELXL-97
_cell_angle_alpha 74.532(2)
_cell_angle_beta 85.7760(10)
_cell_angle_gamma 79.5890(10)
_cell_formula_units_Z 2
_cell_length_a 12.4320(2)
_cell_length_b 13.5430(2)
_cell_length_c 13.9288(3)
_cell_measurement_reflns_used 21105
_cell_measurement_temperature 295(2)
_cell_measurement_theta_max 30.2166
_cell_measurement_theta_min 3.0886
_cell_volume 2222.19(7)
_computing_cell_refinement
; 
CrysAlisPro, Oxford Diffraction Ltd., 
Version 1.171.33.41 (release 06-05-2009 CrysAlis171 .NET) 
(compiled May  6 2009,17:20:42) 
empirical absorption correction using spherical harmonics, 
 implemented in SCALE3 ABSPACK scaling algorithm. 
;
_computing_data_collection
; 
CrysAlisPro, Oxford Diffraction Ltd., 
Version 1.171.33.41 (release 06-05-2009 CrysAlis171 .NET) 
(compiled May  6 2009,17:20:42) 
empirical absorption correction using spherical harmonics, 
 implemented in SCALE3 ABSPACK scaling algorithm. 
;
_computing_data_reduction
; 
CrysAlisPro, Oxford Diffraction Ltd., 
Version 1.171.33.41 (release 06-05-2009 CrysAlis171 .NET) 
(compiled May  6 2009,17:20:42) 
empirical absorption correction using spherical harmonics, 
 implemented in SCALE3 ABSPACK scaling algorithm. 
;
_computing_molecular_graphics SHELXTL
_computing_publication_material SHELXTL
_computing_structure_refinement 'SHELXL-97 (Sheldrick, 1997)'
_computing_structure_solution 'SHELXS-97 (Sheldrick, 1990)'
_diffrn_ambient_temperature 295(2)
_diffrn_measured_fraction_theta_full 0.998
_diffrn_measured_fraction_theta_max 0.998
_diffrn_measurement_device_type 'Oxford Diffraction Gemini A'
_diffrn_measurement_method CCD
_diffrn_radiation_monochromator graphite
_diffrn_radiation_source 'fine-focus sealed tube'
_diffrn_radiation_type MoK\a
_diffrn_radiation_wavelength 0.71073
_diffrn_reflns_av_R_equivalents 0.0415
_diffrn_reflns_av_sigmaI/netI 0.0435
_diffrn_reflns_limit_h_max 14
_diffrn_reflns_limit_h_min -16
_diffrn_reflns_limit_k_max 17
_diffrn_reflns_limit_k_min -17
_diffrn_reflns_limit_l_max 18
_diffrn_reflns_limit_l_min -18
_diffrn_reflns_number 31548
_diffrn_reflns_theta_full 27.50
_diffrn_reflns_theta_max 27.50
_diffrn_reflns_theta_min 3.09
_exptl_absorpt_coefficient_mu 3.246
_exptl_absorpt_correction_T_max 1.00000
_exptl_absorpt_correction_T_min 0.66632
_exptl_absorpt_correction_type multi-scan
_exptl_absorpt_process_details
; 
CrysAlisPro, Oxford Diffraction Ltd., 
Version 1.171.33.41 (release 06-05-2009 CrysAlis171 .NET) 
(compiled May  6 2009,17:20:42) 
empirical absorption correction using spherical harmonics, 
 implemented in SCALE3 ABSPACK scaling algorithm. 
;
_exptl_crystal_density_diffrn 1.756
_exptl_crystal_F_000 1152
_exptl_crystal_size_max 0.25
_exptl_crystal_size_mid 0.15
_exptl_crystal_size_min 0.10
_refine_diff_density_max 3.973
_refine_diff_density_min -1.653
_refine_diff_density_rms 0.143
_refine_ls_extinction_method none
_refine_ls_goodness_of_fit_ref 0.893
_refine_ls_hydrogen_treatment mixed
_refine_ls_matrix_type full
_refine_ls_number_parameters 613
_refine_ls_number_reflns 10191
_refine_ls_number_restraints 0
_refine_ls_restrained_S_all 0.893
_refine_ls_R_factor_all 0.0536
_refine_ls_R_factor_gt 0.0404
_refine_ls_shift/su_max 0.005
_refine_ls_shift/su_mean 0.000
_refine_ls_structure_factor_coef Fsqd
_refine_ls_weighting_details 'calc w=1/[\s^2^(Fo^2^)+(0.1000P)^2^+0.0000P] where P=(Fo^2^+2Fc^2^)/3'
_refine_ls_weighting_scheme calc
_refine_ls_wR_factor_gt 0.1089
_refine_ls_wR_factor_ref 0.1168
_reflns_number_gt 8512
_reflns_number_total 10191
_reflns_threshold_expression >2sigma(I)
_cod_data_source_file ic300673k_si_002_1.cif
_cod_data_source_block ic14073
_cod_database_code 4330988

loop_
_symmetry_equiv_pos_as_xyz
'x, y, z'
'-x, -y, -z'

loop_
_atom_site_label
_atom_site_type_symbol
_atom_site_fract_x
_atom_site_fract_y
_atom_site_fract_z
_atom_site_U_iso_or_equiv
_atom_site_adp_type
_atom_site_occupancy
_atom_site_symmetry_multiplicity
_atom_site_calc_flag
_atom_site_refinement_flags
Ir1 Ir 1.222296(14) 1.168766(12) 0.267955(12) 0.02425(7) Uani 1 1 d .
F1 F 1.2742(3) 1.3222(3) 0.5640(2) 0.0513(9) Uani 1 1 d .
F2 F 0.9178(3) 1.4052(2) 0.4479(3) 0.0505(8) Uani 1 1 d .
F3 F 1.0873(3) 1.4573(3) -0.0520(3) 0.0536(9) Uani 1 1 d .
F4 F 1.3800(3) 1.5262(3) 0.0974(3) 0.0510(9) Uani 1 1 d .
N1 N 1.3559(3) 1.1583(3) 0.3451(3) 0.0278(8) Uani 1 1 d .
N2 N 1.3397(4) 1.2089(3) 0.4195(3) 0.0327(9) Uani 1 1 d .
N3 N 1.0886(3) 1.1906(3) 0.1870(3) 0.0259(8) Uani 1 1 d .
N4 N 1.0796(3) 1.2737(3) 0.1034(3) 0.0319(9) Uani 1 1 d .
N5 N 1.2906(3) 1.0553(3) 0.1745(3) 0.0254(8) Uani 1 1 d .
N6 N 1.1945(3) 1.0244(3) 0.3703(3) 0.0255(8) Uani 1 1 d .
C1 C 1.4616(4) 1.1131(4) 0.3489(4) 0.0372(11) Uani 1 1 d .
H1A H 1.4958 1.0732 0.3068 0.045 Uiso 1 1 calc R
C2 C 1.5124(5) 1.1347(5) 0.4252(5) 0.0456(13) Uani 1 1 d .
H2A H 1.5851 1.1124 0.4433 0.055 Uiso 1 1 calc R
C3 C 1.4342(5) 1.1950(5) 0.4676(5) 0.0467(14) Uani 1 1 d .
H3A H 1.4439 1.2221 0.5205 0.056 Uiso 1 1 calc R
C4 C 1.2322(4) 1.2601(4) 0.4311(3) 0.0292(10) Uani 1 1 d .
C5 C 1.2000(5) 1.3147(4) 0.5014(4) 0.0366(11) Uani 1 1 d .
C6 C 1.0937(5) 1.3633(4) 0.5092(4) 0.0404(13) Uani 1 1 d .
H6A H 1.0717 1.3993 0.5575 0.049 Uiso 1 1 calc R
C7 C 1.0217(4) 1.3560(4) 0.4422(4) 0.0372(12) Uani 1 1 d .
C8 C 1.0499(4) 1.3019(3) 0.3699(4) 0.0296(10) Uani 1 1 d .
H8A H 0.9981 1.2982 0.3266 0.036 Uiso 1 1 calc R
C9 C 1.1569(4) 1.2536(3) 0.3640(3) 0.0260(9) Uani 1 1 d .
C10 C 1.0070(4) 1.1408(4) 0.1819(4) 0.0379(12) Uani 1 1 d .
H10A H 0.9928 1.0809 0.2287 0.046 Uiso 1 1 calc R
C11 C 0.9456(5) 1.1899(5) 0.0975(5) 0.0479(14) Uani 1 1 d .
H11A H 0.8846 1.1703 0.0777 0.057 Uiso 1 1 calc R
C12 C 0.9945(5) 1.2736(5) 0.0500(5) 0.0497(14) Uani 1 1 d .
H12A H 0.9723 1.3220 -0.0092 0.060 Uiso 1 1 calc R
C13 C 1.1585(4) 1.3386(4) 0.0954(4) 0.0310(10) Uani 1 1 d .
C14 C 1.1594(5) 1.4302(4) 0.0226(4) 0.0392(12) Uani 1 1 d .
C15 C 1.2331(5) 1.4950(4) 0.0215(4) 0.0406(12) Uani 1 1 d .
H15A H 1.2332 1.5570 -0.0274 0.049 Uiso 1 1 calc R
C16 C 1.3067(4) 1.4622(4) 0.0972(4) 0.0343(11) Uani 1 1 d .
C17 C 1.3122(4) 1.3707(4) 0.1691(4) 0.0305(10) Uani 1 1 d .
H17A H 1.3650 1.3526 0.2175 0.037 Uiso 1 1 calc R
C18 C 1.2379(4) 1.3043(3) 0.1697(3) 0.0243(9) Uani 1 1 d .
C19 C 1.3388(4) 0.6919(4) 0.3190(3) 0.0283(9) Uani 1 1 d .
C20 C 1.4445(5) 0.6909(4) 0.3457(4) 0.0400(12) Uani 1 1 d .
H20A H 1.4680 0.7526 0.3444 0.048 Uiso 1 1 calc R
C21 C 1.5140(5) 0.5974(5) 0.3739(4) 0.0448(13) Uani 1 1 d .
H21A H 1.5852 0.5963 0.3913 0.054 Uiso 1 1 calc R
C22 C 1.4791(5) 0.5046(4) 0.3768(4) 0.0410(12) Uani 1 1 d .
H22A H 1.5265 0.4418 0.3970 0.049 Uiso 1 1 calc R
C23 C 1.3745(5) 0.5055(4) 0.3498(4) 0.0362(11) Uani 1 1 d .
H23A H 1.3513 0.4436 0.3513 0.043 Uiso 1 1 calc R
C24 C 1.3035(4) 0.5997(4) 0.3204(4) 0.0285(10) Uani 1 1 d .
C25 C 1.1918(4) 0.6236(4) 0.2850(3) 0.0277(9) Uani 1 1 d .
C26 C 1.1224(4) 0.5596(4) 0.2709(4) 0.0340(11) Uani 1 1 d .
H26A H 1.1454 0.4881 0.2849 0.041 Uiso 1 1 calc R
C27 C 1.0193(5) 0.6027(4) 0.2359(4) 0.0412(12) Uani 1 1 d .
H27A H 0.9723 0.5605 0.2255 0.049 Uiso 1 1 calc R
C28 C 0.9854(5) 0.7102(5) 0.2160(4) 0.0439(13) Uani 1 1 d .
H28A H 0.9150 0.7386 0.1936 0.053 Uiso 1 1 calc R
C29 C 1.0533(4) 0.7749(4) 0.2285(4) 0.0379(11) Uani 1 1 d .
H29A H 1.0302 0.8464 0.2137 0.046 Uiso 1 1 calc R
C30 C 1.1567(4) 0.7314(4) 0.2634(3) 0.0289(10) Uani 1 1 d .
C31 C 1.2464(4) 0.7843(4) 0.2856(4) 0.0301(10) Uani 1 1 d .
C32 C 1.2106(4) 0.8430(3) 0.3662(4) 0.0290(10) Uani 1 1 d .
C33 C 1.1703(4) 0.8158(4) 0.4622(4) 0.0351(11) Uani 1 1 d .
H33A H 1.1622 0.7476 0.4936 0.042 Uiso 1 1 calc R
C34 C 1.1417(4) 0.8956(4) 0.5113(4) 0.0344(11) Uani 1 1 d .
H34A H 1.1145 0.8798 0.5766 0.041 Uiso 1 1 calc R
C35 C 1.1533(4) 0.9971(4) 0.4641(3) 0.0303(10) Uani 1 1 d .
H35A H 1.1319 1.0482 0.4983 0.036 Uiso 1 1 calc R
C36 C 1.2224(4) 0.9469(3) 0.3267(3) 0.0279(9) Uani 1 1 d .
C37 C 1.2682(4) 0.9631(3) 0.2277(3) 0.0271(9) Uani 1 1 d .
C38 C 1.2808(4) 0.8708(4) 0.1991(4) 0.0290(10) Uani 1 1 d .
C39 C 1.3193(5) 0.8737(4) 0.1027(4) 0.0354(11) Uani 1 1 d .
H39A H 1.3283 0.8152 0.0782 0.042 Uiso 1 1 calc R
C40 C 1.3436(4) 0.9671(4) 0.0444(4) 0.0338(11) Uani 1 1 d .
H40A H 1.3694 0.9712 -0.0207 0.041 Uiso 1 1 calc R
C41 C 1.3304(4) 1.0568(3) 0.0809(3) 0.0253(9) Uani 1 1 d .
C42 C 1.3604(4) 1.1539(3) 0.0149(3) 0.0278(9) Uani 1 1 d .
C43 C 1.3215(5) 1.1891(4) -0.0805(4) 0.0391(12) Uani 1 1 d .
H43A H 1.2763 1.1521 -0.1023 0.047 Uiso 1 1 calc R
C44 C 1.3493(6) 1.2793(5) -0.1444(4) 0.0489(14) Uani 1 1 d .
H44A H 1.3195 1.3049 -0.2073 0.059 Uiso 1 1 calc R
C45 C 1.4210(5) 1.3306(4) -0.1143(4) 0.0467(14) Uani 1 1 d .
H45A H 1.4421 1.3895 -0.1576 0.056 Uiso 1 1 calc R
C46 C 1.4610(5) 1.2943(4) -0.0199(4) 0.0429(13) Uani 1 1 d .
H46A H 1.5089 1.3298 0.0003 0.051 Uiso 1 1 calc R
C47 C 1.4321(4) 1.2064(4) 0.0460(4) 0.0356(11) Uani 1 1 d .
H47A H 1.4599 1.1829 0.1098 0.043 Uiso 1 1 calc R
P1 P 1.23881(12) 1.03051(11) -0.27385(11) 0.0392(3) Uani 1 1 d .
F5 F 1.2998(3) 1.0429(4) -0.3796(3) 0.0638(10) Uani 1 1 d .
F6 F 1.1756(3) 1.0192(3) -0.1689(3) 0.0638(10) Uani 1 1 d .
F7 F 1.1231(3) 1.0539(4) -0.3267(3) 0.0716(13) Uani 1 1 d .
F8 F 1.2312(4) 1.1498(3) -0.2806(3) 0.0717(12) Uani 1 1 d .
F9 F 1.3523(3) 1.0060(4) -0.2200(3) 0.0741(13) Uani 1 1 d .
F10 F 1.2413(5) 0.9133(4) -0.2679(4) 0.0984(18) Uani 1 1 d .
Cl1 Cl 0.6008(2) 1.3490(2) 0.18143(19) 0.0990(9) Uani 1 1 d .
Cl2 Cl 0.76447(19) 1.4111(2) 0.2739(2) 0.1062(9) Uani 1 1 d .
C48 C 0.7057(8) 1.3097(7) 0.2641(7) 0.083(3) Uani 1 1 d .
H48A H 0.6778 1.2760 0.3292 0.100 Uiso 1 1 calc R
H48B H 0.7610 1.2592 0.2424 0.100 Uiso 1 1 calc R

loop_
_atom_site_aniso_label
_atom_site_aniso_U_11
_atom_site_aniso_U_22
_atom_site_aniso_U_33
_atom_site_aniso_U_23
_atom_site_aniso_U_13
_atom_site_aniso_U_12
Ir1 0.03262(11) 0.02136(10) 0.02256(10) -0.00877(7) 0.00658(7) -0.01264(7)
F1 0.079(2) 0.054(2) 0.0348(17) -0.0213(15) -0.0061(16) -0.0293(18)
F2 0.0506(19) 0.0358(17) 0.071(2) -0.0274(16) 0.0238(17) -0.0107(14)
F3 0.055(2) 0.054(2) 0.0447(19) 0.0058(16) -0.0148(16) -0.0140(16)
F4 0.062(2) 0.0397(17) 0.055(2) -0.0034(15) 0.0017(17) -0.0339(16)
N1 0.032(2) 0.028(2) 0.0225(19) -0.0040(16) 0.0016(16) -0.0087(16)
N2 0.043(2) 0.031(2) 0.029(2) -0.0109(17) -0.0026(18) -0.0135(18)
N3 0.0288(19) 0.0274(19) 0.0227(18) -0.0062(15) 0.0041(15) -0.0101(15)
N4 0.034(2) 0.034(2) 0.028(2) -0.0039(17) -0.0008(17) -0.0109(17)
N5 0.0305(19) 0.0261(19) 0.0224(18) -0.0091(15) 0.0049(15) -0.0103(15)
N6 0.034(2) 0.0249(18) 0.0225(18) -0.0123(15) 0.0035(15) -0.0101(15)
C1 0.035(3) 0.032(3) 0.043(3) -0.008(2) 0.006(2) -0.008(2)
C2 0.041(3) 0.048(3) 0.049(3) -0.010(3) -0.009(3) -0.011(2)
C3 0.052(3) 0.052(3) 0.042(3) -0.014(3) -0.011(3) -0.017(3)
C4 0.041(3) 0.024(2) 0.026(2) -0.0076(18) 0.005(2) -0.0141(19)
C5 0.058(3) 0.033(3) 0.027(2) -0.013(2) 0.006(2) -0.024(2)
C6 0.066(4) 0.028(2) 0.034(3) -0.017(2) 0.020(3) -0.021(2)
C7 0.043(3) 0.026(2) 0.046(3) -0.015(2) 0.020(2) -0.013(2)
C8 0.038(3) 0.025(2) 0.030(2) -0.0126(19) 0.010(2) -0.0133(19)
C9 0.038(2) 0.023(2) 0.025(2) -0.0135(18) 0.0118(18) -0.0191(18)
C10 0.040(3) 0.038(3) 0.042(3) -0.013(2) 0.006(2) -0.021(2)
C11 0.044(3) 0.055(4) 0.048(3) -0.009(3) -0.006(3) -0.024(3)
C12 0.046(3) 0.060(4) 0.045(3) -0.007(3) -0.010(3) -0.020(3)
C13 0.036(2) 0.031(2) 0.029(2) -0.010(2) 0.006(2) -0.0120(19)
C14 0.043(3) 0.036(3) 0.035(3) -0.004(2) -0.001(2) -0.007(2)
C15 0.053(3) 0.030(3) 0.036(3) -0.004(2) 0.009(2) -0.010(2)
C16 0.042(3) 0.028(2) 0.037(3) -0.012(2) 0.009(2) -0.015(2)
C17 0.035(2) 0.032(2) 0.028(2) -0.011(2) 0.0082(19) -0.0155(19)
C18 0.029(2) 0.023(2) 0.024(2) -0.0105(17) 0.0052(17) -0.0066(17)
C19 0.039(2) 0.028(2) 0.021(2) -0.0082(18) 0.0054(19) -0.0127(19)
C20 0.051(3) 0.043(3) 0.032(3) -0.007(2) 0.001(2) -0.028(3)
C21 0.043(3) 0.061(4) 0.030(3) -0.006(3) -0.007(2) -0.014(3)
C22 0.049(3) 0.040(3) 0.026(2) 0.000(2) -0.006(2) 0.003(2)
C23 0.049(3) 0.028(2) 0.032(3) -0.007(2) 0.004(2) -0.010(2)
C24 0.037(2) 0.027(2) 0.025(2) -0.0099(19) 0.0044(19) -0.0110(19)
C25 0.037(2) 0.028(2) 0.022(2) -0.0114(18) 0.0116(19) -0.0140(19)
C26 0.043(3) 0.029(2) 0.034(3) -0.012(2) 0.011(2) -0.017(2)
C27 0.047(3) 0.046(3) 0.039(3) -0.018(2) 0.006(2) -0.024(2)
C28 0.038(3) 0.053(3) 0.043(3) -0.016(3) 0.001(2) -0.009(2)
C29 0.043(3) 0.031(3) 0.037(3) -0.009(2) 0.006(2) -0.003(2)
C30 0.036(2) 0.026(2) 0.025(2) -0.0085(18) 0.0068(19) -0.0085(19)
C31 0.043(3) 0.024(2) 0.026(2) -0.0105(19) 0.008(2) -0.0130(19)
C32 0.042(3) 0.023(2) 0.026(2) -0.0102(18) 0.006(2) -0.0140(19)
C33 0.050(3) 0.028(2) 0.032(3) -0.008(2) 0.009(2) -0.020(2)
C34 0.045(3) 0.034(3) 0.026(2) -0.009(2) 0.012(2) -0.017(2)
C35 0.041(3) 0.031(2) 0.026(2) -0.0163(19) 0.007(2) -0.013(2)
C36 0.041(3) 0.025(2) 0.022(2) -0.0103(18) 0.0093(19) -0.0132(19)
C37 0.037(2) 0.024(2) 0.024(2) -0.0097(18) 0.0053(19) -0.0112(18)
C38 0.037(2) 0.022(2) 0.029(2) -0.0079(19) 0.0084(19) -0.0090(18)
C39 0.053(3) 0.026(2) 0.033(3) -0.017(2) 0.010(2) -0.011(2)
C40 0.048(3) 0.030(2) 0.026(2) -0.012(2) 0.013(2) -0.012(2)
C41 0.030(2) 0.025(2) 0.022(2) -0.0070(18) 0.0051(18) -0.0098(17)
C42 0.035(2) 0.026(2) 0.024(2) -0.0087(18) 0.0114(19) -0.0106(18)
C43 0.054(3) 0.035(3) 0.030(3) -0.006(2) 0.002(2) -0.017(2)
C44 0.069(4) 0.046(3) 0.031(3) -0.003(2) 0.004(3) -0.017(3)
C45 0.066(4) 0.038(3) 0.036(3) -0.006(2) 0.016(3) -0.022(3)
C46 0.053(3) 0.039(3) 0.044(3) -0.018(2) 0.019(3) -0.023(2)
C47 0.041(3) 0.039(3) 0.032(3) -0.016(2) 0.011(2) -0.016(2)
P1 0.0460(8) 0.0409(8) 0.0341(7) -0.0143(6) 0.0085(6) -0.0131(6)
F5 0.054(2) 0.101(3) 0.0405(19) -0.024(2) 0.0151(16) -0.023(2)
F6 0.073(3) 0.080(3) 0.041(2) -0.0230(19) 0.0192(18) -0.016(2)
F7 0.048(2) 0.126(4) 0.056(2) -0.049(3) 0.0001(18) -0.016(2)
F8 0.098(3) 0.048(2) 0.073(3) -0.017(2) 0.000(2) -0.022(2)
F9 0.056(2) 0.112(4) 0.053(2) -0.032(2) -0.0056(19) 0.008(2)
F10 0.160(5) 0.054(3) 0.095(4) -0.038(3) 0.041(3) -0.041(3)
Cl1 0.0777(14) 0.134(2) 0.0845(15) 0.0018(15) -0.0225(12) -0.0527(14)
Cl2 0.0657(13) 0.129(2) 0.135(2) -0.0458(19) -0.0218(14) -0.0197(14)
C48 0.091(6) 0.072(5) 0.080(6) -0.005(5) -0.020(5) -0.010(5)

loop_
_atom_type_symbol
_atom_type_description
_atom_type_scat_dispersion_real
_atom_type_scat_dispersion_imag
_atom_type_scat_source
C C 0.0033 0.0016 'International Tables Vol C Tables 4.2.6.8 and 6.1.1.4'
H H 0.0000 0.0000 'International Tables Vol C Tables 4.2.6.8 and 6.1.1.4'
N N 0.0061 0.0033 'International Tables Vol C Tables 4.2.6.8 and 6.1.1.4'
F F 0.0171 0.0103 'International Tables Vol C Tables 4.2.6.8 and 6.1.1.4'
P P 0.1023 0.0942 'International Tables Vol C Tables 4.2.6.8 and 6.1.1.4'
Cl Cl 0.1484 0.1585 'International Tables Vol C Tables 4.2.6.8 and 6.1.1.4'
Ir Ir -1.4442 7.9887 'International Tables Vol C Tables 4.2.6.8 and 6.1.1.4'

loop_
_geom_angle_atom_site_label_1
_geom_angle_atom_site_label_2
_geom_angle_atom_site_label_3
_geom_angle
C18 Ir1 N1 96.23(17)
C18 Ir1 N3 79.81(17)
N1 Ir1 N3 175.76(14)
C18 Ir1 C9 86.78(17)
N1 Ir1 C9 80.52(18)
N3 Ir1 C9 97.68(18)
C18 Ir1 N6 176.18(15)
N1 Ir1 N6 87.48(15)
N3 Ir1 N6 96.46(15)
C9 Ir1 N6 92.93(15)
C18 Ir1 N5 100.39(16)
N1 Ir1 N5 99.26(15)
N3 Ir1 N5 83.01(15)
C9 Ir1 N5 172.79(15)
N6 Ir1 N5 79.87(14)
C1 N1 N2 105.9(4)
C1 N1 Ir1 139.1(4)
N2 N1 Ir1 114.9(3)
C3 N2 N1 109.9(5)
C3 N2 C4 134.4(5)
N1 N2 C4 115.7(4)
C10 N3 N4 105.1(4)
C10 N3 Ir1 138.6(4)
N4 N3 Ir1 115.8(3)
C12 N4 N3 110.3(4)
C12 N4 C13 135.3(5)
N3 N4 C13 114.3(4)
C37 N5 C41 114.5(4)
C37 N5 Ir1 105.3(3)
C41 N5 Ir1 139.4(3)
C36 N6 C35 115.0(4)
C36 N6 Ir1 109.9(3)
C35 N6 Ir1 135.0(3)
N1 C1 C2 110.0(5)
C3 C2 C1 106.0(5)
N2 C3 C2 108.2(5)
C5 C4 C9 120.3(5)
C5 C4 N2 124.3(4)
C9 C4 N2 115.4(4)
F1 C5 C4 119.6(5)
F1 C5 C6 118.8(5)
C4 C5 C6 121.7(5)
C7 C6 C5 116.7(5)
F2 C7 C6 117.2(5)
F2 C7 C8 118.9(5)
C6 C7 C8 123.9(5)
C9 C8 C7 118.1(5)
C8 C9 C4 119.2(4)
C8 C9 Ir1 127.3(3)
C4 C9 Ir1 113.4(3)
N3 C10 C11 111.2(5)
C12 C11 C10 105.1(5)
N4 C12 C11 108.2(5)
C14 C13 N4 124.0(5)
C14 C13 C18 120.9(4)
N4 C13 C18 115.0(4)
F3 C14 C15 118.1(5)
F3 C14 C13 119.6(5)
C15 C14 C13 122.2(5)
C16 C15 C14 115.8(5)
C17 C16 F4 119.0(5)
C17 C16 C15 124.5(5)
F4 C16 C15 116.4(5)
C16 C17 C18 119.7(5)
C17 C18 C13 116.7(4)
C17 C18 Ir1 128.6(4)
C13 C18 Ir1 114.5(3)
C20 C19 C24 120.6(5)
C20 C19 C31 129.3(4)
C24 C19 C31 110.1(4)
C21 C20 C19 119.2(5)
C20 C21 C22 120.7(5)
C23 C22 C21 120.1(5)
C22 C23 C24 119.7(5)
C19 C24 C23 119.7(5)
C19 C24 C25 109.1(4)
C23 C24 C25 131.2(4)
C26 C25 C30 119.9(5)
C26 C25 C24 131.2(5)
C30 C25 C24 108.9(4)
C27 C26 C25 119.5(5)
C26 C27 C28 119.7(5)
C29 C28 C27 121.7(5)
C28 C29 C30 118.5(5)
C29 C30 C25 120.7(4)
C29 C30 C31 129.2(4)
C25 C30 C31 110.1(4)
C30 C31 C19 101.8(4)
C30 C31 C38 115.7(4)
C19 C31 C38 113.2(4)
C30 C31 C32 112.2(4)
C19 C31 C32 112.8(4)
C38 C31 C32 101.6(4)
C33 C32 C36 117.0(4)
C33 C32 C31 134.5(4)
C36 C32 C31 108.4(4)
C32 C33 C34 117.1(4)
C35 C34 C33 121.3(4)
N6 C35 C34 122.2(4)
N6 C36 C32 127.3(4)
N6 C36 C37 121.7(4)
C32 C36 C37 110.9(4)
N5 C37 C38 128.3(4)
N5 C37 C36 122.7(4)
C38 C37 C36 109.0(4)
C39 C38 C37 116.8(4)
C39 C38 C31 133.2(4)
C37 C38 C31 110.0(4)
C40 C39 C38 117.3(4)
C39 C40 C41 121.9(4)
N5 C41 C40 121.2(4)
N5 C41 C42 119.8(4)
C40 C41 C42 119.0(4)
C43 C42 C47 119.8(5)
C43 C42 C41 119.3(4)
C47 C42 C41 120.8(4)
C42 C43 C44 120.5(5)
C45 C44 C43 119.8(6)
C46 C45 C44 119.5(5)
C45 C46 C47 121.7(5)
C46 C47 C42 118.6(5)
F10 P1 F8 177.7(3)
F10 P1 F9 92.0(3)
F8 P1 F9 90.2(3)
F10 P1 F5 88.9(3)
F8 P1 F5 91.8(3)
F9 P1 F5 90.9(2)
F10 P1 F6 91.3(3)
F8 P1 F6 87.9(2)
F9 P1 F6 90.1(2)
F5 P1 F6 178.9(2)
F10 P1 F7 87.4(3)
F8 P1 F7 90.4(3)
F9 P1 F7 179.0(3)
F5 P1 F7 89.9(2)
F6 P1 F7 89.0(2)
Cl2 C48 Cl1 112.2(5)

loop_
_geom_bond_atom_site_label_1
_geom_bond_atom_site_label_2
_geom_bond_distance
Ir1 C18 2.007(4)
Ir1 N1 2.008(4)
Ir1 N3 2.010(4)
Ir1 C9 2.023(4)
Ir1 N6 2.158(4)
Ir1 N5 2.282(4)
F1 C5 1.350(6)
F2 C7 1.350(6)
F3 C14 1.354(6)
F4 C16 1.367(5)
N1 C1 1.344(6)
N1 N2 1.371(6)
N2 C3 1.354(7)
N2 C4 1.409(7)
N3 C10 1.332(6)
N3 N4 1.382(5)
N4 C12 1.339(7)
N4 C13 1.410(6)
N5 C37 1.337(6)
N5 C41 1.356(6)
N6 C36 1.330(6)
N6 C35 1.349(6)
C1 C2 1.395(8)
C2 C3 1.360(9)
C4 C5 1.374(7)
C4 C9 1.400(7)
C5 C6 1.376(8)
C6 C7 1.373(8)
C7 C8 1.386(7)
C8 C9 1.379(7)
C10 C11 1.392(8)
C11 C12 1.372(8)
C13 C14 1.378(7)
C13 C18 1.410(7)
C14 C15 1.376(8)
C15 C16 1.375(8)
C16 C17 1.365(7)
C17 C18 1.400(6)
C19 C20 1.388(7)
C19 C24 1.391(6)
C19 C31 1.534(7)
C20 C21 1.376(9)
C21 C22 1.393(8)
C22 C23 1.377(8)
C23 C24 1.394(7)
C24 C25 1.459(7)
C25 C26 1.385(6)
C25 C30 1.403(7)
C26 C27 1.375(8)
C27 C28 1.398(8)
C28 C29 1.372(8)
C29 C30 1.379(7)
C30 C31 1.520(7)
C31 C38 1.536(7)
C31 C32 1.537(6)
C32 C33 1.372(7)
C32 C36 1.398(6)
C33 C34 1.407(7)
C34 C35 1.386(7)
C36 C37 1.429(6)
C37 C38 1.389(6)
C38 C39 1.385(7)
C39 C40 1.380(7)
C40 C41 1.417(6)
C41 C42 1.482(6)
C42 C43 1.378(7)
C42 C47 1.392(7)
C43 C44 1.390(8)
C44 C45 1.373(9)
C45 C46 1.372(9)
C46 C47 1.383(7)
P1 F10 1.562(4)
P1 F8 1.579(4)
P1 F9 1.587(4)
P1 F5 1.589(4)
P1 F6 1.592(4)
P1 F7 1.606(4)
Cl1 C48 1.719(8)
Cl2 C48 1.707(10)
